data_2021461
loop_
_publ_author_name
'Madeley, Lee G.'
'Levendis, Demetrius C.'
'Lemmerer, Andreas'

_publ_section_title
;
 Covalent-assisted supramolecular synthesis: the effect of hydrogen
 bonding in cocrystals of 4-<i>tert</i>-butylbenzoic acid with isoniazid
 and its derivatized forms
;
_journal_coeditor_code FA3397
_journal_issue 2
_journal_name_full 'Acta Crystallographica Section C'
_journal_page_first
;
;
_journal_paper_doi 10.1107/S205322961900055X
_journal_volume 75
_journal_year 2019
_chemical_absolute_configuration unk
_chemical_formula_iupac 'C19 H15 N3 O, C11 H14 O2'
_chemical_formula_moiety 'C19 H15 N3 O, C11 H14 O2'
_chemical_formula_sum 'C30 H29 N3 O3'
_chemical_formula_weight 479.56
_chemical_name_common
;
4-<i>tert</i>-Butylbenzoic
acid--<i>N</i>'-(diphenylmethylene)isonicotinohydrazide
;
_chemical_name_systematic
;
4-<i>tert</i>-Butylbenzoic
acid--<i>N</i>'-(diphenylmethylene)pyridine-4-carbohydrazide (1/1)
;
_space_group_IT_number 4
_symmetry_cell_setting monoclinic
_symmetry_space_group_name_Hall 'P 2yb'
_symmetry_space_group_name_H-M 'P 1 21 1'
_atom_sites_solution_hydrogens mixed
_audit_conform_dict_name cif_core.dic
_audit_conform_dict_version 2.4.3
_audit_creation_method 'WinGX routine CIF_UPDATE'
_cell_angle_alpha 90
_cell_angle_beta 93.5050(10)
_cell_angle_gamma 90
_cell_formula_units_Z 2
_cell_length_a 7.69670(10)
_cell_length_b 10.1984(2)
_cell_length_c 15.9931(3)
_cell_measurement_reflns_used 6555
_cell_measurement_temperature 173(2)
_cell_measurement_theta_max 28.27
_cell_measurement_theta_min 2.37
_cell_volume 1253.01(4)
_computing_cell_refinement
;
SAINT-Plus (Bruker, 2016)
;
_computing_data_collection
;
APEX3 (Bruker, 2016)
;
_computing_data_reduction
;
SAINT-Plus and XPREP (Bruker, 2016)
;
_computing_molecular_graphics
;
ORTEP-3 for Windows (Farrugia, 2012),
Mercury (Macrae <i>et al.</i>,  2008) and
DIAMOND (Brandenburg, 2006)
;
_computing_publication_material
;
WinGX (Farrugia, 2012)
;
_computing_structure_refinement
;
SHELXL2017 (Sheldrick, 2015)
;
_computing_structure_solution
;
SHELXS97 (Sheldrick, 2008)
;
_diffrn_ambient_temperature 173(2)
_diffrn_measured_fraction_theta_full 0.999
_diffrn_measured_fraction_theta_max 0.998
_diffrn_measurement_device_type 'Bruker D8 Venture Photon CCD area detector'
_diffrn_measurement_method '\w scans'
_diffrn_radiation_monochromator graphite
_diffrn_radiation_probe x-ray
_diffrn_radiation_type MoK\a
_diffrn_radiation_wavelength 0.71073
_diffrn_reflns_av_R_equivalents 0.026
_diffrn_reflns_av_unetI/netI 0.0318
_diffrn_reflns_limit_h_max 10
_diffrn_reflns_limit_h_min -10
_diffrn_reflns_limit_k_max 9
_diffrn_reflns_limit_k_min -13
_diffrn_reflns_limit_l_max 20
_diffrn_reflns_limit_l_min -21
_diffrn_reflns_number 12710
_diffrn_reflns_theta_full 25.242
_diffrn_reflns_theta_max 27.999
_diffrn_reflns_theta_min 2.37
_diffrn_standards_number 0
_exptl_absorpt_coefficient_mu 0.083
_exptl_absorpt_correction_T_max 0.95
_exptl_absorpt_correction_T_min 0.9
_exptl_absorpt_correction_type multi-scan
_exptl_absorpt_process_details
;
(SADABS; Krause <i>et al.</i>,  2015)
;
_exptl_crystal_colour colourless
_exptl_crystal_density_diffrn 1.271
_exptl_crystal_density_method 'not measured'
_exptl_crystal_description blocks
_exptl_crystal_F_000 508
_exptl_crystal_size_max 0.456
_exptl_crystal_size_mid 0.37
_exptl_crystal_size_min 0.25
_refine_diff_density_max 0.271
_refine_diff_density_min -0.178
_refine_ls_abs_structure_details
;
The low value of Friedif(stat), 4.9, indicates that the absolute structure
cannot be reliably determined on the basis of the diffraction data."
Flack, H. D. & Bernardinelli, G. (2008). Acta Cryst. A64, 484-493.
Flack, H. D. & Shmueli, U. (2007). Acta Cryst. A63, 257-265. (Equation
8).
;
_refine_ls_abs_structure_Flack 0.5(4)
_refine_ls_extinction_method none
_refine_ls_goodness_of_fit_ref 1.035
_refine_ls_hydrogen_treatment mixed
_refine_ls_matrix_type full
_refine_ls_number_constraints 0
_refine_ls_number_parameters 336
_refine_ls_number_reflns 5486
_refine_ls_number_restraints 1
_refine_ls_restrained_S_all 1.035
_refine_ls_R_factor_all 0.038
_refine_ls_R_factor_gt 0.0345
_refine_ls_shift/su_max 0
_refine_ls_shift/su_mean 0
_refine_ls_structure_factor_coef Fsqd
_refine_ls_weighting_details 'w=1/[\s^2^(Fo^2^)+(0.0496P)^2^+0.1553P] where P=(Fo^2^+2Fc^2^)/3'
_refine_ls_weighting_scheme calc
_refine_ls_wR_factor_gt 0.0884
_refine_ls_wR_factor_ref 0.0914
_reflns_number_gt 5107
_reflns_number_total 5486
_reflns_threshold_expression 'I > 2\s(I)'
_cod_data_source_file fa3397sup1.cif
_cod_data_source_block IV
_cod_original_sg_symbol_H-M 'P 21'
_cod_database_code 2021461

loop_
_symmetry_equiv_pos_as_xyz
'x, y, z'
'-x, y+1/2, -z'

loop_
_atom_site_type_symbol
_atom_site_label
_atom_site_fract_x
_atom_site_fract_y
_atom_site_fract_z
_atom_site_U_iso_or_equiv
_atom_site_adp_type
_atom_site_calc_flag
_atom_site_occupancy
C C1 0.6969(2) 0.27150(19) 0.18498(11) 0.0263(4) Uani d 1
C C2 0.6453(3) 0.3508(2) 0.24900(12) 0.0324(4) Uani d 1
H H2A 0.719547 0.418296 0.271281 0.039 Uiso calc 1
C C3 0.4831(3) 0.3302(2) 0.28020(13) 0.0361(5) Uani d 1
H H3 0.449082 0.384506 0.324617 0.043 Uiso calc 1
C C4 0.4224(3) 0.1635(2) 0.18812(13) 0.0384(5) Uani d 1
H H4 0.343759 0.098877 0.165765 0.046 Uiso calc 1
C C5 0.5821(3) 0.1755(2) 0.15401(12) 0.0361(5) Uani d 1
H H5 0.613084 0.119084 0.110064 0.043 Uiso calc 1
C C6 0.8715(2) 0.27944(19) 0.14762(11) 0.0270(4) Uani d 1
C C7 1.1789(2) 0.52887(19) 0.12433(11) 0.0251(4) Uani d 1
C C8 1.0989(2) 0.65272(19) 0.15428(11) 0.0251(4) Uani d 1
C C9 1.0645(2) 0.6698(2) 0.23819(12) 0.0323(4) Uani d 1
H H9 1.081815 0.599473 0.276759 0.039 Uiso calc 1
C C10 1.0047(3) 0.7906(3) 0.26507(14) 0.0415(5) Uani d 1
H H10 0.983292 0.802993 0.32241 0.05 Uiso calc 1
C C11 0.9763(3) 0.8927(2) 0.20905(16) 0.0418(5) Uani d 1
H H11 0.936382 0.975036 0.227995 0.05 Uiso calc 1
C C12 1.0060(3) 0.8748(2) 0.12520(15) 0.0360(5) Uani d 1
H H12 0.983571 0.944218 0.086401 0.043 Uiso calc 1
C C13 1.0682(2) 0.7559(2) 0.09798(12) 0.0296(4) Uani d 1
H H13 1.090221 0.744456 0.040635 0.035 Uiso calc 1
C C14 1.3546(2) 0.53948(19) 0.09080(11) 0.0259(4) Uani d 1
C C15 1.4121(3) 0.4462(2) 0.03529(12) 0.0304(4) Uani d 1
H H15 1.338428 0.374981 0.01839 0.037 Uiso calc 1
C C16 1.5765(3) 0.4563(2) 0.00439(13) 0.0346(4) Uani d 1
H H16 1.61441 0.392655 -0.03383 0.042 Uiso calc 1
C C17 1.6851(2) 0.5594(2) 0.02930(12) 0.0344(5) Uani d 1
H H17 1.796607 0.567079 0.007398 0.041 Uiso calc 1
C C18 1.6313(2) 0.6509(2) 0.08599(12) 0.0324(4) Uani d 1
H H18 1.707136 0.719914 0.104431 0.039 Uiso calc 1
C C19 1.4656(2) 0.6418(2) 0.11604(12) 0.0289(4) Uani d 1
H H19 1.428074 0.705862 0.15408 0.035 Uiso calc 1
N N1 0.9513(2) 0.39894(17) 0.15531(10) 0.0274(3) Uani d 1
N N2 0.3731(2) 0.23812(19) 0.25089(11) 0.0336(4) Uani d 1
N N3 1.1126(2) 0.41337(17) 0.12414(10) 0.0278(3) Uani d 1
O O1 0.9334(2) 0.18616(15) 0.11321(10) 0.0380(3) Uani d 1
H H1 0.894(3) 0.465(2) 0.1747(14) 0.031(6) Uiso d 1
C C20 -0.0900(3) 0.3101(2) 0.43188(12) 0.0320(4) Uani d 1
C C21 -0.1868(3) 0.1970(2) 0.44003(15) 0.0446(5) Uani d 1
H H21 -0.163068 0.121764 0.4076 0.053 Uiso calc 1
C C22 -0.3180(3) 0.1934(3) 0.49538(16) 0.0460(6) Uani d 1
H H22 -0.383633 0.115051 0.49986 0.055 Uiso calc 1
C C23 -0.3572(3) 0.3002(2) 0.54458(12) 0.0320(4) Uani d 1
C C24 -0.2586(3) 0.4129(2) 0.53582(13) 0.0378(5) Uani d 1
H H24 -0.28129 0.487897 0.568635 0.045 Uiso calc 1
C C25 -0.1273(3) 0.4178(2) 0.47983(13) 0.0368(4) Uani d 1
H H25 -0.062486 0.496368 0.47456 0.044 Uiso calc 1
C C26 0.0529(3) 0.3195(2) 0.37310(12) 0.0333(4) Uani d 1
C C27 -0.5099(3) 0.2937(2) 0.60171(12) 0.0342(4) Uani d 1
C C28 -0.4999(3) 0.4016(3) 0.66821(15) 0.0478(6) Uani d 1
H H28A -0.511509 0.487433 0.64089 0.072 Uiso calc 1
H H28B -0.387568 0.396656 0.700372 0.072 Uiso calc 1
H H28C -0.594254 0.389866 0.706 0.072 Uiso calc 1
C C29 -0.6786(3) 0.3087(3) 0.54581(15) 0.0432(5) Uani d 1
H H29A -0.686045 0.238005 0.504232 0.065 Uiso calc 1
H H29B -0.678186 0.393559 0.517082 0.065 Uiso calc 1
H H29C -0.779082 0.30406 0.580496 0.065 Uiso calc 1
C C30 -0.5156(3) 0.1606(3) 0.64621(13) 0.0416(5) Uani d 1
H H30A -0.404822 0.145455 0.678262 0.062 Uiso calc 1
H H30B -0.53502 0.090897 0.604495 0.062 Uiso calc 1
H H30C -0.610655 0.160425 0.684288 0.062 Uiso calc 1
O O2 0.0861(2) 0.20904(18) 0.33451(10) 0.0433(4) Uani d 1
O O3 0.1323(2) 0.42036(17) 0.36303(10) 0.0429(4) Uani d 1
H H2 0.171(4) 0.214(3) 0.3001(18) 0.055(8) Uiso d 1

loop_
_atom_site_aniso_label
_atom_site_aniso_U_11
_atom_site_aniso_U_22
_atom_site_aniso_U_33
_atom_site_aniso_U_12
_atom_site_aniso_U_13
_atom_site_aniso_U_23
C1 0.0302(9) 0.0212(10) 0.0273(8) -0.0022(7) 0.0001(7) 0.0043(7)
C2 0.0343(10) 0.0273(11) 0.0356(9) -0.0041(8) 0.0013(8) -0.0030(8)
C3 0.0383(10) 0.0330(12) 0.0375(10) -0.0019(9) 0.0066(8) -0.0045(9)
C4 0.0407(11) 0.0373(13) 0.0373(9) -0.0151(10) 0.0037(8) -0.0034(9)
C5 0.0411(10) 0.0341(12) 0.0338(9) -0.0105(9) 0.0069(8) -0.0064(9)
C6 0.0300(9) 0.0232(10) 0.0277(8) -0.0028(7) 0.0010(7) 0.0027(7)
C7 0.0243(8) 0.0224(10) 0.0287(8) 0.0015(7) 0.0012(6) 0.0021(7)
C8 0.0200(7) 0.0210(9) 0.0344(8) -0.0029(6) 0.0031(6) -0.0001(7)
C9 0.0307(9) 0.0325(11) 0.0339(9) -0.0018(8) 0.0049(7) 0.0015(8)
C10 0.0403(11) 0.0442(14) 0.0413(11) -0.0031(10) 0.0121(9) -0.0124(10)
C11 0.0351(10) 0.0282(12) 0.0633(13) 0.0000(9) 0.0134(9) -0.0109(11)
C12 0.0304(10) 0.0226(11) 0.0557(12) -0.0003(8) 0.0085(9) 0.0048(9)
C13 0.0255(8) 0.0273(11) 0.0364(9) -0.0017(7) 0.0056(7) 0.0031(8)
C14 0.0238(8) 0.0237(9) 0.0301(8) 0.0032(7) 0.0016(7) 0.0044(7)
C15 0.0297(9) 0.0255(10) 0.0361(9) 0.0027(7) 0.0014(7) 0.0001(8)
C16 0.0325(10) 0.0360(12) 0.0358(9) 0.0108(9) 0.0056(8) -0.0001(8)
C17 0.0238(9) 0.0427(13) 0.0371(9) 0.0057(8) 0.0052(7) 0.0085(9)
C18 0.0255(9) 0.0316(11) 0.0399(10) -0.0018(8) 0.0004(7) 0.0062(9)
C19 0.0266(9) 0.0269(11) 0.0334(9) 0.0010(7) 0.0031(7) 0.0013(8)
N1 0.0261(7) 0.0198(8) 0.0365(8) 0.0002(6) 0.0041(6) 0.0012(7)
N2 0.0321(8) 0.0334(10) 0.0355(8) -0.0045(7) 0.0034(6) 0.0037(7)
N3 0.0253(7) 0.0246(9) 0.0335(7) 0.0007(6) 0.0023(6) 0.0028(7)
O1 0.0441(8) 0.0234(8) 0.0478(8) -0.0029(6) 0.0139(6) -0.0051(6)
C20 0.0294(9) 0.0326(11) 0.0336(9) 0.0006(8) -0.0015(7) 0.0056(8)
C21 0.0486(12) 0.0332(13) 0.0536(12) -0.0063(10) 0.0162(10) -0.0083(10)
C22 0.0475(12) 0.0320(13) 0.0604(13) -0.0107(10) 0.0191(11) -0.0068(11)
C23 0.0315(9) 0.0322(11) 0.0320(9) 0.0021(8) 0.0006(7) 0.0034(8)
C24 0.0426(11) 0.0297(12) 0.0412(10) 0.0005(9) 0.0038(8) -0.0021(9)
C25 0.0390(11) 0.0279(11) 0.0437(10) -0.0038(9) 0.0032(8) 0.0044(9)
C26 0.0310(9) 0.0366(13) 0.0317(9) 0.0007(9) -0.0020(7) 0.0077(9)
C27 0.0349(10) 0.0345(12) 0.0333(9) 0.0009(9) 0.0034(8) 0.0019(8)
C28 0.0528(13) 0.0470(15) 0.0447(11) -0.0008(12) 0.0129(10) -0.0089(11)
C29 0.0345(10) 0.0499(15) 0.0451(11) 0.0052(10) 0.0020(9) 0.0076(11)
C30 0.0448(11) 0.0433(14) 0.0370(10) -0.0002(10) 0.0036(9) 0.0102(10)
O2 0.0402(8) 0.0415(10) 0.0498(8) -0.0066(7) 0.0165(7) -0.0035(7)
O3 0.0478(9) 0.0347(9) 0.0472(8) -0.0044(7) 0.0108(7) 0.0088(7)

loop_
_atom_type_symbol
_atom_type_description
_atom_type_scat_dispersion_real
_atom_type_scat_dispersion_imag
_atom_type_scat_source
C C 0.0033 0.0016 'International Tables Vol C Tables 4.2.6.8 and 6.1.1.4'
H H 0 0 'International Tables Vol C Tables 4.2.6.8 and 6.1.1.4'
N N 0.0061 0.0033 'International Tables Vol C Tables 4.2.6.8 and 6.1.1.4'
O O 0.0106 0.006 'International Tables Vol C Tables 4.2.6.8 and 6.1.1.4'

loop_
_exptl_crystal_face_index_h
_exptl_crystal_face_index_k
_exptl_crystal_face_index_l
_exptl_crystal_face_perp_dist
1 0 0 0.168
-1 0 0 0.088
1 -1 2 0.151
-1 1 -2 0.13
-1 0 1 0.137
0 -1 0 0.225
0 1 0 0.228
1 -1 -2 0.227
0 1 -1 0.231
0 -1 1 0.247
1 0 -2 0.164
0 0 -1 0.107
0 0 1 0.168
1 0 1 0.125
0 1 2 0.184

loop_
_geom_angle_atom_site_label_1
_geom_angle_atom_site_label_2
_geom_angle_atom_site_label_3
_geom_angle
C2 C1 C5 118.12(17)
C2 C1 C6 124.49(17)
C5 C1 C6 117.37(17)
C1 C2 C3 118.90(19)
C1 C2 H2A 120.6
C3 C2 H2A 120.6
N2 C3 C2 123.16(19)
N2 C3 H3 118.4
C2 C3 H3 118.4
N2 C4 C5 123.2(2)
N2 C4 H4 118.4
C5 C4 H4 118.4
C4 C5 C1 118.92(19)
C4 C5 H5 120.5
C1 C5 H5 120.5
O1 C6 N1 123.65(17)
O1 C6 C1 121.55(17)
N1 C6 C1 114.80(16)
N3 C7 C14 115.80(17)
N3 C7 C8 127.17(16)
C14 C7 C8 117.03(16)
C9 C8 C13 119.47(18)
C9 C8 C7 121.30(17)
C13 C8 C7 119.11(16)
C10 C9 C8 119.57(19)
C10 C9 H9 120.2
C8 C9 H9 120.2
C11 C10 C9 120.57(19)
C11 C10 H10 119.7
C9 C10 H10 119.7
C10 C11 C12 119.9(2)
C10 C11 H11 120
C12 C11 H11 120
C13 C12 C11 120.0(2)
C13 C12 H12 120
C11 C12 H12 120
C12 C13 C8 120.40(18)
C12 C13 H13 119.8
C8 C13 H13 119.8
C15 C14 C19 118.91(17)
C15 C14 C7 120.75(18)
C19 C14 C7 120.33(17)
C16 C15 C14 120.49(19)
C16 C15 H15 119.8
C14 C15 H15 119.8
C17 C16 C15 120.04(19)
C17 C16 H16 120
C15 C16 H16 120
C18 C17 C16 120.06(17)
C18 C17 H17 120
C16 C17 H17 120
C17 C18 C19 119.90(19)
C17 C18 H18 120.1
C19 C18 H18 120.1
C18 C19 C14 120.57(18)
C18 C19 H19 119.7
C14 C19 H19 119.7
C6 N1 N3 118.30(16)
C6 N1 H1 119.1(16)
N3 N1 H1 122.2(16)
C3 N2 C4 117.64(17)
C7 N3 N1 117.72(16)
C25 C20 C21 118.70(18)
C25 C20 C26 119.02(19)
C21 C20 C26 122.3(2)
C20 C21 C22 120.0(2)
C20 C21 H21 120
C22 C21 H21 120
C21 C22 C23 122.3(2)
C21 C22 H22 118.9
C23 C22 H22 118.9
C22 C23 C24 116.98(18)
C22 C23 C27 120.3(2)
C24 C23 C27 122.63(19)
C23 C24 C25 121.2(2)
C23 C24 H24 119.4
C25 C24 H24 119.4
C20 C25 C24 120.8(2)
C20 C25 H25 119.6
C24 C25 H25 119.6
O3 C26 O2 123.33(18)
O3 C26 C20 122.3(2)
O2 C26 C20 114.34(19)
C28 C27 C23 112.04(18)
C28 C27 C30 108.40(18)
C23 C27 C30 111.06(18)
C28 C27 C29 109.7(2)
C23 C27 C29 107.45(16)
C30 C27 C29 108.09(19)
C27 C28 H28A 109.5
C27 C28 H28B 109.5
H28A C28 H28B 109.5
C27 C28 H28C 109.5
H28A C28 H28C 109.5
H28B C28 H28C 109.5
C27 C29 H29A 109.5
C27 C29 H29B 109.5
H29A C29 H29B 109.5
C27 C29 H29C 109.5
H29A C29 H29C 109.5
H29B C29 H29C 109.5
C27 C30 H30A 109.5
C27 C30 H30B 109.5
H30A C30 H30B 109.5
C27 C30 H30C 109.5
H30A C30 H30C 109.5
H30B C30 H30C 109.5
C26 O2 H2 114(2)

loop_
_geom_bond_atom_site_label_1
_geom_bond_atom_site_label_2
_geom_bond_distance
C1 C2 1.382(3)
C1 C5 1.389(3)
C1 C6 1.506(2)
C2 C3 1.388(3)
C2 H2A 0.95
C3 N2 1.331(3)
C3 H3 0.95
C4 N2 1.333(3)
C4 C5 1.381(3)
C4 H4 0.95
C5 H5 0.95
C6 O1 1.211(2)
C6 N1 1.367(3)
C7 N3 1.284(3)
C7 C14 1.489(2)
C7 C8 1.496(3)
C8 C9 1.394(3)
C8 C13 1.396(3)
C9 C10 1.393(3)
C9 H9 0.95
C10 C11 1.382(4)
C10 H10 0.95
C11 C12 1.386(3)
C11 H11 0.95
C12 C13 1.384(3)
C12 H12 0.95
C13 H13 0.95
C14 C15 1.392(3)
C14 C19 1.393(3)
C15 C16 1.390(3)
C15 H15 0.95
C16 C17 1.386(3)
C16 H16 0.95
C17 C18 1.382(3)
C17 H17 0.95
C18 C19 1.393(2)
C18 H18 0.95
C19 H19 0.95
N1 N3 1.374(2)
N1 H1 0.87(3)
C20 C25 1.380(3)
C20 C21 1.383(3)
C20 C26 1.493(3)
C21 C22 1.384(3)
C21 H21 0.95
C22 C23 1.388(3)
C22 H22 0.95
C23 C24 1.388(3)
C23 C27 1.534(3)
C24 C25 1.392(3)
C24 H24 0.95
C25 H25 0.95
C26 O3 1.213(3)
C26 O2 1.317(3)
C27 C28 1.529(3)
C27 C30 1.535(3)
C27 C29 1.538(3)
C28 H28A 0.98
C28 H28B 0.98
C28 H28C 0.98
C29 H29A 0.98
C29 H29B 0.98
C29 H29C 0.98
C30 H30A 0.98
C30 H30B 0.98
C30 H30C 0.98
O2 H2 0.88(3)

loop_
_geom_hbond_atom_site_label_D
_geom_hbond_atom_site_label_H
_geom_hbond_atom_site_label_A
_geom_hbond_distance_DH
_geom_hbond_distance_HA
_geom_hbond_distance_DA
_geom_hbond_angle_DHA
_geom_hbond_publ_flag
O2 H2 N2 0.88(3) 1.80(3) 2.668(2) 167(3) yes
C3 H3 O3 0.95 2.58 3.214(3) 125 yes

loop_
_geom_torsion_atom_site_label_1
_geom_torsion_atom_site_label_2
_geom_torsion_atom_site_label_3
_geom_torsion_atom_site_label_4
_geom_torsion
C5 C1 C2 C3 0.9(3)
C6 C1 C2 C3 -177.50(19)
C1 C2 C3 N2 -0.7(3)
N2 C4 C5 C1 -1.3(4)
C2 C1 C5 C4 0.1(3)
C6 C1 C5 C4 178.55(19)
C2 C1 C6 O1 155.4(2)
C5 C1 C6 O1 -22.9(3)
C2 C1 C6 N1 -25.0(3)
C5 C1 C6 N1 156.60(18)
N3 C7 C8 C9 64.3(3)
C14 C7 C8 C9 -115.82(19)
N3 C7 C8 C13 -119.7(2)
C14 C7 C8 C13 60.2(2)
C13 C8 C9 C10 -1.8(3)
C7 C8 C9 C10 174.24(18)
C8 C9 C10 C11 1.2(3)
C9 C10 C11 C12 0.5(3)
C10 C11 C12 C13 -1.6(3)
C11 C12 C13 C8 1.0(3)
C9 C8 C13 C12 0.7(3)
C7 C8 C13 C12 -175.41(17)
N3 C7 C14 C15 23.5(2)
C8 C7 C14 C15 -156.46(17)
N3 C7 C14 C19 -155.12(17)
C8 C7 C14 C19 24.9(2)
C19 C14 C15 C16 -1.2(3)
C7 C14 C15 C16 -179.79(18)
C14 C15 C16 C17 0.5(3)
C15 C16 C17 C18 1.1(3)
C16 C17 C18 C19 -2.0(3)
C17 C18 C19 C14 1.3(3)
C15 C14 C19 C18 0.3(3)
C7 C14 C19 C18 178.88(17)
O1 C6 N1 N3 -1.7(3)
C1 C6 N1 N3 178.83(14)
C2 C3 N2 C4 -0.5(3)
C5 C4 N2 C3 1.5(3)
C14 C7 N3 N1 179.38(15)
C8 C7 N3 N1 -0.7(3)
C6 N1 N3 C7 173.36(17)
C25 C20 C21 C22 0.0(4)
C26 C20 C21 C22 -179.9(2)
C20 C21 C22 C23 -0.4(4)
C21 C22 C23 C24 0.3(4)
C21 C22 C23 C27 176.9(2)
C22 C23 C24 C25 0.3(3)
C27 C23 C24 C25 -176.27(19)
C21 C20 C25 C24 0.5(3)
C26 C20 C25 C24 -179.54(19)
C23 C24 C25 C20 -0.7(3)
C25 C20 C26 O3 -3.5(3)
C21 C20 C26 O3 176.5(2)
C25 C20 C26 O2 175.60(19)
C21 C20 C26 O2 -4.4(3)
C22 C23 C27 C28 163.3(2)
C24 C23 C27 C28 -20.3(3)
C22 C23 C27 C30 41.9(3)
C24 C23 C27 C30 -141.6(2)
C22 C23 C27 C29 -76.1(3)
C24 C23 C27 C29 100.3(2)

_cod_database_fobs_code 2021461
